data_7242151
loop_
_publ_author_name
'Braun, Jason D.'
'Lozada, Issiah B.'
'Shepit, Michael'
'van Lierop, Johan'
'Herbert, David E.'

_publ_section_title
;
 Pseudo-octahedral nickel(ii) complexes of strongly absorbing
 benzannulated pincer-type amido ligands: ligand-based redox and
 non-Aufbau electronic behaviour
;
_journal_issue 6
_journal_name_full 'RSC Advances'
_journal_page_first 3547
_journal_page_last 3555
_journal_paper_doi 10.1039/D0RA10761A
_journal_volume 11
_journal_year 2021
_chemical_formula_moiety 'C44 H26 Cl2 N6 Ni'
_chemical_formula_sum 'C44 H26 Cl2 N6 Ni'
_chemical_formula_weight 768.32
_space_group_crystal_system tetragonal
_space_group_IT_number 88
_space_group_name_Hall '-I 4ad'
_space_group_name_H-M_alt 'I 41/a :2'
_atom_sites_solution_hydrogens geom
_atom_sites_solution_primary dual
_audit_creation_date 2020-03-17
_audit_creation_method
;
Olex2 1.2
(compiled May 18 2018 14:05:52 for OlexSys, GUI svn.r5506)
;
_audit_update_record
;
2020-11-13 deposited with the CCDC.	2021-01-07 downloaded from the CCDC.
;
_cell_angle_alpha 90
_cell_angle_beta 90
_cell_angle_gamma 90
_cell_formula_units_Z 16
_cell_length_a 20.2979(9)
_cell_length_b 20.2979(9)
_cell_length_c 39.0458(18)
_cell_measurement_reflns_used 9699
_cell_measurement_temperature 150(2)
_cell_measurement_theta_max 24.68
_cell_measurement_theta_min 2.52
_cell_volume 16087.1(13)
_computing_cell_refinement 'SAINT V8.38A (?, 2016)'
_computing_data_reduction 'SAINT V8.38A (?, 2016)'
_computing_molecular_graphics 'Olex2 (Dolomanov et al., 2009)'
_computing_publication_material 'Olex2 (Dolomanov et al., 2009)'
_computing_structure_refinement 'ShelXL (Sheldrick, 2015)'
_computing_structure_solution 'ShelXT (Sheldrick, 2015)'
_diffrn_ambient_temperature 150.0
_diffrn_measured_fraction_theta_full 0.996
_diffrn_measured_fraction_theta_max 0.996
_diffrn_measurement_device_type 'Bruker D8 Quest ECO CMOS'
_diffrn_measurement_method '\f and \w scans'
_diffrn_radiation_type MoK\a
_diffrn_radiation_wavelength 0.71073
_diffrn_reflns_av_R_equivalents 0.0960
_diffrn_reflns_av_unetI/netI 0.0294
_diffrn_reflns_Laue_measured_fraction_full 0.996
_diffrn_reflns_Laue_measured_fraction_max 0.996
_diffrn_reflns_limit_h_max 24
_diffrn_reflns_limit_h_min -23
_diffrn_reflns_limit_k_max 23
_diffrn_reflns_limit_k_min -24
_diffrn_reflns_limit_l_max 46
_diffrn_reflns_limit_l_min -46
_diffrn_reflns_number 183624
_diffrn_reflns_point_group_measured_fraction_full 0.996
_diffrn_reflns_point_group_measured_fraction_max 0.996
_diffrn_reflns_theta_full 25.000
_diffrn_reflns_theta_max 25.000
_diffrn_reflns_theta_min 2.262
_diffrn_standards_number 0
_exptl_absorpt_coefficient_mu 0.653
_exptl_absorpt_correction_T_max 0.7451
_exptl_absorpt_correction_T_min 0.6289
_exptl_absorpt_correction_type multi-scan
_exptl_absorpt_process_details
;
SADABS-2016/2 (Bruker,2016) was used for absorption correction.
wR2(int) was 0.0844 before and 0.0712 after correction.
The Ratio of minimum to maximum transmission is 0.8440.
The \l/2 correction factor is Not present.
;
_exptl_crystal_colour red
_exptl_crystal_colour_primary red
_exptl_crystal_density_diffrn 1.269
_exptl_crystal_description block
_exptl_crystal_F_000 6304
_exptl_crystal_size_max 0.27
_exptl_crystal_size_mid 0.18
_exptl_crystal_size_min 0.14
_refine_diff_density_max 0.645
_refine_diff_density_min -0.839
_refine_diff_density_rms 0.055
_refine_ls_extinction_method none
_refine_ls_goodness_of_fit_ref 1.040
_refine_ls_hydrogen_treatment constr
_refine_ls_matrix_type full
_refine_ls_number_parameters 478
_refine_ls_number_reflns 7058
_refine_ls_number_restraints 0
_refine_ls_restrained_S_all 1.040
_refine_ls_R_factor_all 0.0791
_refine_ls_R_factor_gt 0.0592
_refine_ls_shift/su_max 0.001
_refine_ls_shift/su_mean 0.000
_refine_ls_structure_factor_coef Fsqd
_refine_ls_weighting_details 'w=1/[\s^2^(Fo^2^)+(0.0488P)^2^+57.1600P] where P=(Fo^2^+2Fc^2^)/3'
_refine_ls_weighting_scheme calc
_refine_ls_wR_factor_gt 0.1284
_refine_ls_wR_factor_ref 0.1390
_reflns_Friedel_coverage 0.000
_reflns_number_gt 5513
_reflns_number_total 7058
_reflns_threshold_expression 'I > 2\s(I)'
_cod_data_source_file d0ra10761a2.cif
_cod_data_source_block (ClL)2Ni
_cod_original_cell_volume 16087.1(16)
_cod_original_sg_symbol_H-M 'I 41/a'
_cod_database_code 7242151
_shelx_shelxl_version_number 2018/3
_shelx_space_group_comment
;
The symmetry employed for this shelxl refinement is uniquely defined
by the following loop, which should always be used as a source of
symmetry information in preference to the above space-group names.
They are only intended as comments.
;
_shelx_estimated_absorpt_t_max 0.914
_shelx_estimated_absorpt_t_min 0.843
_olex2_refinement_description
;
1. Fixed Uiso
 At 1.2 times of:
  All C(H) groups
2.a Aromatic/amide H refined with riding coordinates:
 C1(H1), C3(H3), C4(H4), C5(H5), C6(H6), C11(H11), C13(H13), C14(H14),
 C15(H15), C16(H16), C20(H20), C21(H21), C22(H22), C23(H23), C25(H25), C26(H26),
  C27(H27), C28(H28), C33(H33), C35(H35), C36(H36), C37(H37), C38(H38),
 C42(H42), C43(H43), C44(H44)
;
_olex2_submission_special_instructions 'No special instructions were received'

loop_
_space_group_symop_operation_xyz
'x, y, z'
'-x+1/2, -y, z+1/2'
'-y+3/4, x+1/4, z+1/4'
'y+3/4, -x+3/4, z+3/4'
'x+1/2, y+1/2, z+1/2'
'-x+1, -y+1/2, z+1'
'-y+5/4, x+3/4, z+3/4'
'y+5/4, -x+5/4, z+5/4'
'-x, -y, -z'
'x-1/2, y, -z-1/2'
'y-3/4, -x-1/4, -z-1/4'
'-y-3/4, x-3/4, -z-3/4'
'-x+1/2, -y+1/2, -z+1/2'
'x, y+1/2, -z'
'y-1/4, -x+1/4, -z+1/4'
'-y-1/4, x-1/4, -z-1/4'

loop_
_atom_site_label
_atom_site_type_symbol
_atom_site_fract_x
_atom_site_fract_y
_atom_site_fract_z
_atom_site_U_iso_or_equiv
_atom_site_adp_type
_atom_site_occupancy
_atom_site_site_symmetry_order
_atom_site_calc_flag
_atom_site_refinement_flags_posn
_atom_site_refinement_flags_adp
_atom_site_refinement_flags_occupancy
_atom_site_disorder_assembly
_atom_site_disorder_group
C1 C 0.28805(18) 0.24256(18) 0.57395(9) 0.0447(9) Uani 1 1 d . . . . .
H1 H 0.273517 0.274657 0.557936 0.054 Uiso 1 1 calc R . . . .
C2 C 0.27643(19) 0.17498(18) 0.56618(10) 0.0486(10) Uani 1 1 d . . . . .
C3 C 0.2433(2) 0.1560(2) 0.53618(11) 0.0572(11) Uani 1 1 d . . . . .
H3 H 0.229541 0.188365 0.520103 0.069 Uiso 1 1 calc R . . . .
C4 C 0.2307(2) 0.0906(2) 0.53020(14) 0.0703(14) Uani 1 1 d . . . . .
H4 H 0.208335 0.077233 0.510001 0.084 Uiso 1 1 calc R . . . .
C5 C 0.2513(3) 0.0440(2) 0.55418(17) 0.0799(17) Uani 1 1 d . . . . .
H5 H 0.241893 -0.001224 0.550231 0.096 Uiso 1 1 calc R . . . .
C6 C 0.2847(3) 0.0615(2) 0.58318(16) 0.0747(15) Uani 1 1 d . . . . .
H6 H 0.298861 0.028468 0.598765 0.090 Uiso 1 1 calc R . . . .
C7 C 0.2981(2) 0.1280(2) 0.59008(12) 0.0567(11) Uani 1 1 d . . . . .
C8 C 0.3332(2) 0.1501(2) 0.62002(12) 0.0601(12) Uani 1 1 d . . . . .
C9 C 0.34083(19) 0.2184(2) 0.62510(10) 0.0504(10) Uani 1 1 d . . . . .
C10 C 0.3734(2) 0.2456(3) 0.65449(10) 0.0615(12) Uani 1 1 d . . . . .
C11 C 0.4050(2) 0.2012(3) 0.67632(13) 0.0863(18) Uani 1 1 d . . . . .
H11 H 0.431450 0.216725 0.694694 0.104 Uiso 1 1 calc R . . . .
C12 C 0.3974(3) 0.1344(4) 0.67089(16) 0.096(2) Uani 1 1 d . . . . .
C13 C 0.3621(3) 0.1075(3) 0.64473(16) 0.0828(18) Uani 1 1 d . . . . .
H13 H 0.356899 0.061136 0.643007 0.099 Uiso 1 1 calc R . . . .
C14 C 0.3601(2) 0.5026(3) 0.63926(15) 0.0755(15) Uani 1 1 d . . . . .
H14 H 0.345993 0.515547 0.617061 0.091 Uiso 1 1 calc R . . . .
C15 C 0.3752(3) 0.5518(3) 0.6639(2) 0.104(2) Uani 1 1 d . . . . .
H15 H 0.373092 0.597185 0.657926 0.124 Uiso 1 1 calc R . . . .
C16 C 0.3925(3) 0.5333(5) 0.6957(2) 0.131(4) Uani 1 1 d . . . . .
H16 H 0.401746 0.565918 0.712456 0.157 Uiso 1 1 calc R . . . .
C17 C 0.3970(2) 0.4678(5) 0.70420(16) 0.105(3) Uani 1 1 d . . . . .
C18 C 0.3836(2) 0.4198(3) 0.67833(12) 0.0742(16) Uani 1 1 d . . . . .
C19 C 0.3868(2) 0.3505(4) 0.68435(11) 0.0781(17) Uani 1 1 d . . . . .
C20 C 0.3988(3) 0.3311(4) 0.71827(12) 0.118(3) Uani 1 1 d . . . . .
H20 H 0.398781 0.285663 0.724112 0.141 Uiso 1 1 calc R . . . .
C21 C 0.4109(4) 0.3793(7) 0.74388(18) 0.162(6) Uani 1 1 d . . . . .
H21 H 0.420434 0.364997 0.766518 0.195 Uiso 1 1 calc R . . . .
C22 C 0.4096(4) 0.4424(7) 0.7376(2) 0.159(5) Uani 1 1 d . . . . .
H22 H 0.417200 0.472365 0.755839 0.191 Uiso 1 1 calc R . . . .
C23 C 0.21385(17) 0.34646(16) 0.66051(9) 0.0380(8) Uani 1 1 d . . . . .
H23 H 0.242851 0.328750 0.677239 0.046 Uiso 1 1 calc R . . . .
C24 C 0.14524(17) 0.34702(17) 0.66789(9) 0.0380(8) Uani 1 1 d . . . . .
C25 C 0.12020(19) 0.32022(19) 0.69839(9) 0.0468(9) Uani 1 1 d . . . . .
H25 H 0.149560 0.302927 0.715068 0.056 Uiso 1 1 calc R . . . .
C26 C 0.0543(2) 0.3189(2) 0.70417(10) 0.0551(10) Uani 1 1 d . . . . .
H26 H 0.037418 0.300801 0.724832 0.066 Uiso 1 1 calc R . . . .
C27 C 0.0111(2) 0.3444(2) 0.67939(11) 0.0589(11) Uani 1 1 d . . . . .
H27 H -0.035035 0.342521 0.683231 0.071 Uiso 1 1 calc R . . . .
C28 C 0.03431(18) 0.3718(2) 0.65002(10) 0.0486(9) Uani 1 1 d . . . . .
H28 H 0.004151 0.389251 0.633786 0.058 Uiso 1 1 calc R . . . .
C29 C 0.10230(16) 0.37456(16) 0.64330(9) 0.0353(8) Uani 1 1 d . . . . .
C30 C 0.13014(16) 0.40260(16) 0.61269(8) 0.0346(7) Uani 1 1 d . . . . .
C31 C 0.19897(15) 0.39746(15) 0.60784(8) 0.0323(7) Uani 1 1 d . . . . .
C32 C 0.23159(16) 0.42187(16) 0.57733(9) 0.0347(7) Uani 1 1 d . . . . .
C33 C 0.19107(17) 0.45365(18) 0.55362(9) 0.0430(9) Uani 1 1 d . . . . .
H33 H 0.209620 0.471924 0.533404 0.052 Uiso 1 1 calc R . . . .
C34 C 0.12341(18) 0.45869(18) 0.55949(10) 0.0445(9) Uani 1 1 d . . . . .
C35 C 0.09218(17) 0.43411(17) 0.58739(9) 0.0402(8) Uani 1 1 d . . . . .
H35 H 0.045775 0.438079 0.589804 0.048 Uiso 1 1 calc R . . . .
C36 C 0.4767(2) 0.3389(2) 0.59069(11) 0.0644(12) Uani 1 1 d . . . . .
H36 H 0.484424 0.317111 0.611857 0.077 Uiso 1 1 calc R . . . .
C37 C 0.5281(2) 0.3424(3) 0.56691(12) 0.0755(15) Uani 1 1 d . . . . .
H37 H 0.569410 0.322328 0.571602 0.091 Uiso 1 1 calc R . . . .
C38 C 0.5181(2) 0.3745(3) 0.53744(13) 0.0756(15) Uani 1 1 d . . . . .
H38 H 0.552926 0.377944 0.521300 0.091 Uiso 1 1 calc R . . . .
C39 C 0.45648(18) 0.4032(2) 0.53005(11) 0.0568(11) Uani 1 1 d . . . . .
C40 C 0.40612(17) 0.39632(19) 0.55496(9) 0.0441(9) Uani 1 1 d . . . . .
C41 C 0.34056(17) 0.42272(17) 0.54969(9) 0.0398(8) Uani 1 1 d . . . . .
C42 C 0.33208(19) 0.4572(2) 0.51949(11) 0.0556(11) Uani 1 1 d . . . . .
H42 H 0.290470 0.476778 0.514947 0.067 Uiso 1 1 calc R . . . .
C43 C 0.3826(2) 0.4644(3) 0.49538(12) 0.0694(13) Uani 1 1 d . . . . .
H43 H 0.373928 0.488658 0.475071 0.083 Uiso 1 1 calc R . . . .
C44 C 0.4433(2) 0.4380(3) 0.49986(12) 0.0703(14) Uani 1 1 d . . . . .
H44 H 0.476322 0.442988 0.482818 0.084 Uiso 1 1 calc R . . . .
Cl1 Cl 0.43569(9) 0.08225(11) 0.70007(6) 0.1528(10) Uani 1 1 d . . . . .
Cl2 Cl 0.07632(5) 0.49864(6) 0.52819(3) 0.0656(3) Uani 1 1 d . . . . .
N1 N 0.31704(14) 0.26292(15) 0.60136(7) 0.0420(7) Uani 1 1 d . . . . .
N2 N 0.37230(16) 0.3121(2) 0.65648(8) 0.0592(10) Uani 1 1 d . . . . .
N3 N 0.36517(15) 0.4396(2) 0.64643(9) 0.0593(10) Uani 1 1 d . . . . .
N4 N 0.23921(13) 0.36875(13) 0.63222(7) 0.0355(6) Uani 1 1 d . . . . .
N5 N 0.29726(13) 0.40909(14) 0.57584(7) 0.0367(6) Uani 1 1 d . . . . .
N6 N 0.41776(14) 0.36442(16) 0.58503(8) 0.0478(8) Uani 1 1 d . . . . .
Ni1 Ni 0.33570(2) 0.36010(2) 0.61600(2) 0.04108(15) Uani 1 1 d . . . . .

loop_
_atom_site_aniso_label
_atom_site_aniso_U_11
_atom_site_aniso_U_22
_atom_site_aniso_U_33
_atom_site_aniso_U_23
_atom_site_aniso_U_13
_atom_site_aniso_U_12
C1 0.052(2) 0.043(2) 0.039(2) 0.0075(17) 0.0055(17) 0.0124(17)
C2 0.051(2) 0.041(2) 0.054(2) 0.0050(18) 0.0173(19) 0.0083(17)
C3 0.062(3) 0.049(2) 0.061(3) -0.005(2) 0.014(2) 0.006(2)
C4 0.064(3) 0.056(3) 0.091(4) -0.023(3) 0.029(3) -0.001(2)
C5 0.075(3) 0.038(2) 0.127(5) -0.004(3) 0.049(3) 0.007(2)
C6 0.071(3) 0.049(3) 0.105(4) 0.015(3) 0.039(3) 0.018(2)
C7 0.051(2) 0.047(2) 0.072(3) 0.013(2) 0.031(2) 0.0172(19)
C8 0.053(2) 0.067(3) 0.061(3) 0.031(2) 0.023(2) 0.028(2)
C9 0.047(2) 0.060(3) 0.044(2) 0.0214(19) 0.0106(18) 0.0215(19)
C10 0.047(2) 0.099(4) 0.038(2) 0.024(2) 0.0022(18) 0.027(2)
C11 0.065(3) 0.133(5) 0.062(3) 0.048(3) 0.004(2) 0.032(3)
C12 0.068(3) 0.135(6) 0.086(4) 0.073(4) 0.008(3) 0.040(4)
C13 0.066(3) 0.077(3) 0.105(4) 0.054(3) 0.027(3) 0.030(3)
C14 0.047(3) 0.084(4) 0.096(4) -0.033(3) 0.003(2) -0.011(2)
C15 0.056(3) 0.117(5) 0.138(6) -0.080(5) 0.016(3) -0.028(3)
C16 0.049(3) 0.197(9) 0.145(7) -0.128(7) 0.010(4) -0.020(5)
C17 0.035(3) 0.204(8) 0.076(4) -0.078(5) -0.004(2) 0.011(4)
C18 0.029(2) 0.141(5) 0.052(3) -0.038(3) -0.0075(19) 0.011(3)
C19 0.037(2) 0.162(6) 0.035(2) -0.013(3) -0.0035(18) 0.030(3)
C20 0.077(4) 0.241(8) 0.036(3) -0.013(4) -0.010(2) 0.068(5)
C21 0.084(5) 0.361(17) 0.041(4) -0.043(7) -0.023(3) 0.107(9)
C22 0.061(4) 0.344(16) 0.074(6) -0.098(8) -0.023(4) 0.061(7)
C23 0.044(2) 0.0362(19) 0.0342(19) -0.0037(15) -0.0095(15) -0.0023(15)
C24 0.041(2) 0.0378(19) 0.0355(19) -0.0064(15) -0.0044(15) -0.0071(15)
C25 0.048(2) 0.054(2) 0.038(2) -0.0015(17) -0.0073(17) -0.0116(18)
C26 0.053(2) 0.070(3) 0.043(2) 0.002(2) 0.0032(19) -0.018(2)
C27 0.041(2) 0.085(3) 0.051(2) -0.002(2) 0.0023(19) -0.015(2)
C28 0.038(2) 0.065(3) 0.042(2) -0.0037(19) -0.0036(17) -0.0052(18)
C29 0.0356(18) 0.0329(18) 0.0374(19) -0.0080(14) -0.0041(15) -0.0042(14)
C30 0.0350(18) 0.0321(17) 0.0368(18) -0.0066(14) -0.0027(15) 0.0015(14)
C31 0.0308(17) 0.0290(17) 0.0372(18) -0.0039(14) -0.0058(14) 0.0039(13)
C32 0.0328(18) 0.0334(18) 0.0380(19) -0.0001(14) -0.0026(14) 0.0049(14)
C33 0.039(2) 0.046(2) 0.044(2) 0.0097(17) -0.0007(16) 0.0092(16)
C34 0.042(2) 0.044(2) 0.047(2) 0.0077(17) -0.0054(17) 0.0124(16)
C35 0.0299(18) 0.042(2) 0.049(2) -0.0015(16) -0.0036(16) 0.0059(15)
C36 0.040(2) 0.097(4) 0.056(3) 0.008(2) -0.011(2) 0.015(2)
C37 0.029(2) 0.129(5) 0.069(3) 0.006(3) -0.005(2) 0.014(2)
C38 0.032(2) 0.129(5) 0.066(3) 0.013(3) 0.003(2) 0.000(2)
C39 0.032(2) 0.084(3) 0.054(3) 0.008(2) -0.0047(18) -0.0057(19)
C40 0.0321(19) 0.057(2) 0.043(2) 0.0013(18) -0.0068(16) -0.0037(17)
C41 0.0337(18) 0.045(2) 0.041(2) 0.0014(16) -0.0055(15) -0.0036(15)
C42 0.034(2) 0.073(3) 0.060(3) 0.017(2) -0.0036(18) -0.0019(19)
C43 0.047(3) 0.101(4) 0.061(3) 0.033(3) 0.001(2) -0.006(2)
C44 0.038(2) 0.113(4) 0.061(3) 0.022(3) 0.005(2) -0.010(2)
Cl1 0.1143(14) 0.188(2) 0.1560(17) 0.1254(16) -0.0118(12) 0.0455(13)
Cl2 0.0477(6) 0.0808(8) 0.0683(7) 0.0306(6) -0.0050(5) 0.0229(5)
N1 0.0444(17) 0.0502(18) 0.0313(16) 0.0079(14) 0.0006(13) 0.0141(14)
N2 0.0455(19) 0.099(3) 0.0329(18) 0.0049(18) -0.0081(14) 0.0256(19)
N3 0.0325(17) 0.088(3) 0.057(2) -0.022(2) -0.0024(15) -0.0020(17)
N4 0.0355(15) 0.0400(16) 0.0310(15) -0.0040(12) -0.0057(12) 0.0011(12)
N5 0.0290(15) 0.0419(16) 0.0392(16) 0.0044(13) -0.0041(12) 0.0037(12)
N6 0.0318(16) 0.066(2) 0.0459(18) 0.0011(16) -0.0076(14) 0.0083(14)
Ni1 0.0339(3) 0.0544(3) 0.0349(3) 0.0004(2) -0.00739(19) 0.0083(2)

loop_
_atom_type_symbol
_atom_type_description
_atom_type_scat_dispersion_real
_atom_type_scat_dispersion_imag
_atom_type_scat_source
C C 0.0033 0.0016 'International Tables Vol C Tables 4.2.6.8 and 6.1.1.4'
H H 0.0000 0.0000 'International Tables Vol C Tables 4.2.6.8 and 6.1.1.4'
Cl Cl 0.1484 0.1585 'International Tables Vol C Tables 4.2.6.8 and 6.1.1.4'
N N 0.0061 0.0033 'International Tables Vol C Tables 4.2.6.8 and 6.1.1.4'
Ni Ni 0.3393 1.1124 'International Tables Vol C Tables 4.2.6.8 and 6.1.1.4'

loop_
_geom_angle_atom_site_label_1
_geom_angle_atom_site_label_2
_geom_angle_atom_site_label_3
_geom_angle
_geom_angle_site_symmetry_1
_geom_angle_site_symmetry_3
_geom_angle_publ_flag
N1 C1 C2 124.1(3) . . ?
C3 C2 C1 121.4(4) . . ?
C3 C2 C7 121.2(4) . . ?
C7 C2 C1 117.4(4) . . ?
C4 C3 C2 119.7(4) . . ?
C3 C4 C5 119.1(5) . . ?
C6 C5 C4 121.9(5) . . ?
C5 C6 C7 120.4(5) . . ?
C2 C7 C8 118.8(4) . . ?
C6 C7 C2 117.7(5) . . ?
C6 C7 C8 123.5(4) . . ?
C9 C8 C7 118.4(3) . . ?
C9 C8 C13 117.2(5) . . ?
C13 C8 C7 124.4(5) . . ?
C8 C9 C10 122.9(4) . . ?
N1 C9 C8 120.7(4) . . ?
N1 C9 C10 116.4(4) . . ?
C11 C10 C9 116.7(5) . . ?
N2 C10 C9 115.0(3) . . ?
N2 C10 C11 128.1(5) . . ?
C12 C11 C10 119.3(6) . . ?
C11 C12 Cl1 116.5(6) . . ?
C13 C12 C11 124.6(5) . . ?
C13 C12 Cl1 118.9(6) . . ?
C12 C13 C8 118.9(5) . . ?
N3 C14 C15 121.6(6) . . ?
C16 C15 C14 119.0(7) . . ?
C15 C16 C17 120.8(6) . . ?
C16 C17 C18 118.4(7) . . ?
C16 C17 C22 125.7(8) . . ?
C22 C17 C18 115.7(9) . . ?
C19 C18 C17 123.1(6) . . ?
N3 C18 C17 119.9(6) . . ?
N3 C18 C19 117.0(4) . . ?
C20 C19 C18 116.1(6) . . ?
N2 C19 C18 114.9(4) . . ?
N2 C19 C20 128.8(7) . . ?
C19 C20 C21 120.1(8) . . ?
C22 C21 C20 122.7(8) . . ?
C21 C22 C17 122.1(9) . . ?
N4 C23 C24 123.9(3) . . ?
C25 C24 C23 121.5(3) . . ?
C25 C24 C29 120.4(3) . . ?
C29 C24 C23 118.0(3) . . ?
C26 C25 C24 120.4(4) . . ?
C25 C26 C27 119.5(4) . . ?
C28 C27 C26 121.1(4) . . ?
C27 C28 C29 120.9(4) . . ?
C24 C29 C30 118.6(3) . . ?
C28 C29 C24 117.6(3) . . ?
C28 C29 C30 123.8(3) . . ?
C31 C30 C29 118.0(3) . . ?
C35 C30 C29 123.2(3) . . ?
C35 C30 C31 118.7(3) . . ?
C30 C31 C32 122.4(3) . . ?
N4 C31 C30 121.5(3) . . ?
N4 C31 C32 116.1(3) . . ?
C33 C32 C31 115.7(3) . . ?
N5 C32 C31 114.7(3) . . ?
N5 C32 C33 129.6(3) . . ?
C34 C33 C32 120.3(3) . . ?
C33 C34 Cl2 117.2(3) . . ?
C35 C34 C33 124.4(3) . . ?
C35 C34 Cl2 118.4(3) . . ?
C34 C35 C30 118.4(3) . . ?
N6 C36 C37 122.9(4) . . ?
C38 C37 C36 118.8(4) . . ?
C37 C38 C39 120.8(4) . . ?
C38 C39 C40 117.3(4) . . ?
C44 C39 C38 123.4(4) . . ?
C44 C39 C40 119.3(4) . . ?
C39 C40 C41 121.9(3) . . ?
N6 C40 C39 120.9(3) . . ?
N6 C40 C41 117.2(3) . . ?
C42 C41 C40 115.0(3) . . ?
N5 C41 C40 114.0(3) . . ?
N5 C41 C42 131.0(3) . . ?
C41 C42 C43 122.4(4) . . ?
C44 C43 C42 122.6(4) . . ?
C43 C44 C39 118.8(4) . . ?
C1 N1 C9 120.4(3) . . ?
C1 N1 Ni1 127.8(2) . . ?
C9 N1 Ni1 111.8(3) . . ?
C10 N2 C19 127.6(4) . . ?
C10 N2 Ni1 116.6(3) . . ?
C19 N2 Ni1 115.4(4) . . ?
C14 N3 C18 120.2(4) . . ?
C14 N3 Ni1 127.4(3) . . ?
C18 N3 Ni1 111.8(4) . . ?
C23 N4 C31 119.8(3) . . ?
C23 N4 Ni1 127.3(2) . . ?
C31 N4 Ni1 112.6(2) . . ?
C32 N5 C41 128.3(3) . . ?
C32 N5 Ni1 116.1(2) . . ?
C41 N5 Ni1 115.5(2) . . ?
C36 N6 C40 119.2(3) . . ?
C36 N6 Ni1 128.1(3) . . ?
C40 N6 Ni1 112.7(2) . . ?
N1 Ni1 N3 159.41(14) . . ?
N2 Ni1 N1 79.81(14) . . ?
N2 Ni1 N3 79.68(17) . . ?
N2 Ni1 N4 98.71(12) . . ?
N2 Ni1 N5 178.83(13) . . ?
N2 Ni1 N6 100.61(13) . . ?
N4 Ni1 N1 89.55(11) . . ?
N4 Ni1 N3 91.81(11) . . ?
N5 Ni1 N1 100.54(11) . . ?
N5 Ni1 N3 99.94(14) . . ?
N5 Ni1 N4 80.18(11) . . ?
N5 Ni1 N6 80.51(11) . . ?
N6 Ni1 N1 91.50(12) . . ?
N6 Ni1 N3 93.98(13) . . ?
N6 Ni1 N4 160.52(11) . . ?

loop_
_geom_bond_atom_site_label_1
_geom_bond_atom_site_label_2
_geom_bond_distance
_geom_bond_site_symmetry_2
_geom_bond_publ_flag
C1 C2 1.425(5) . ?
C1 N1 1.289(5) . ?
C2 C3 1.405(6) . ?
C2 C7 1.406(6) . ?
C3 C4 1.372(6) . ?
C4 C5 1.395(7) . ?
C5 C6 1.367(8) . ?
C6 C7 1.402(6) . ?
C7 C8 1.441(7) . ?
C8 C9 1.408(6) . ?
C8 C13 1.422(6) . ?
C9 C10 1.436(6) . ?
C9 N1 1.382(4) . ?
C10 C11 1.397(6) . ?
C10 N2 1.350(6) . ?
C11 C12 1.381(9) . ?
C12 C13 1.361(9) . ?
C12 Cl1 1.739(5) . ?
C14 C15 1.419(7) . ?
C14 N3 1.314(6) . ?
C15 C16 1.345(11) . ?
C16 C17 1.374(11) . ?
C17 C18 1.429(8) . ?
C17 C22 1.425(12) . ?
C18 C19 1.427(8) . ?
C18 N3 1.361(6) . ?
C19 C20 1.403(7) . ?
C19 N2 1.371(6) . ?
C20 C21 1.421(12) . ?
C21 C22 1.304(16) . ?
C23 C24 1.422(5) . ?
C23 N4 1.300(4) . ?
C24 C25 1.404(5) . ?
C24 C29 1.412(5) . ?
C25 C26 1.358(5) . ?
C26 C27 1.404(6) . ?
C27 C28 1.358(6) . ?
C28 C29 1.406(5) . ?
C29 C30 1.440(5) . ?
C30 C31 1.414(4) . ?
C30 C35 1.407(5) . ?
C31 C32 1.450(5) . ?
C31 N4 1.383(4) . ?
C32 C33 1.396(5) . ?
C32 N5 1.359(4) . ?
C33 C34 1.396(5) . ?
C34 C35 1.356(5) . ?
C34 Cl2 1.751(4) . ?
C36 C37 1.399(6) . ?
C36 N6 1.322(5) . ?
C37 C38 1.338(6) . ?
C38 C39 1.410(6) . ?
C39 C40 1.418(5) . ?
C39 C44 1.400(6) . ?
C40 C41 1.449(5) . ?
C40 N6 1.362(5) . ?
C41 C42 1.382(5) . ?
C41 N5 1.375(4) . ?
C42 C43 1.399(6) . ?
C43 C44 1.356(6) . ?
N1 Ni1 2.088(3) . ?
N2 Ni1 2.000(3) . ?
N3 Ni1 2.091(4) . ?
N4 Ni1 2.066(3) . ?
N5 Ni1 2.014(3) . ?
N6 Ni1 2.060(3) . ?

loop_
_smtbx_masks_void_nr
_smtbx_masks_void_average_x
_smtbx_masks_void_average_y
_smtbx_masks_void_average_z
_smtbx_masks_void_volume
_smtbx_masks_void_count_electrons
_smtbx_masks_void_content
1 0.000 0.250 0.125 898.6 215.3 ?
2 0.000 -0.250 0.875 898.6 215.3 ?
3 0.500 0.250 0.375 898.6 215.3 ?
4 0.500 0.750 0.625 898.6 215.3 ?
